data_4029438
loop_
_publ_author_name
'Vibhute, Amol M.'
'Sureshan, Kana M.'

_publ_section_title
;
 Strength from Weakness: Conformational Divergence between Solid and
 Solution States of Substituted Cyclitols Facilitated by
 CH&#x00B7;&#x00B7;&#x00B7;O Hydrogen Bonding.
;
_journal_issue 11
_journal_name_full 'The Journal of organic chemistry'
_journal_page_first 4892
_journal_page_last 4908
_journal_paper_doi 10.1021/jo5004778
_journal_volume 79
_journal_year 2014
_chemical_formula_moiety '(C35 H36 O7) (C Cl2)'
_chemical_formula_sum 'C36 H38 Cl2 O7'
_chemical_formula_weight 653.56
_chemical_name_systematic
;
 ?
;
_space_group_IT_number 2
_symmetry_cell_setting triclinic
_symmetry_space_group_name_Hall '-P 1'
_symmetry_space_group_name_H-M 'P -1'
_atom_sites_solution_hydrogens geom
_atom_sites_solution_primary direct
_atom_sites_solution_secondary difmap
_audit_creation_method SHELXL-97
_cell_angle_alpha 114.7620(10)
_cell_angle_beta 103.4330(10)
_cell_angle_gamma 92.3960(10)
_cell_formula_units_Z 4
_cell_length_a 12.0165(3)
_cell_length_b 16.3915(4)
_cell_length_c 18.4237(4)
_cell_measurement_reflns_used 7571
_cell_measurement_temperature 110(2)
_cell_measurement_theta_max 28.14
_cell_measurement_theta_min 2.49
_cell_volume 3165.08(13)
_computing_cell_refinement 'Bruker SAINT'
_computing_data_collection 'Bruker APEX2'
_computing_data_reduction 'Bruker SAINT'
_computing_molecular_graphics 'Bruker SHELXTL'
_computing_publication_material 'Bruker SHELXTL'
_computing_structure_refinement 'SHELXL-97 (Sheldrick, 2008)'
_computing_structure_solution 'SHELXS-97 (Sheldrick, 2008)'
_diffrn_ambient_temperature 110(2)
_diffrn_measured_fraction_theta_full 0.994
_diffrn_measured_fraction_theta_max 0.994
_diffrn_measurement_device_type 'Bruker APEX-II CCD'
_diffrn_measurement_method '\f and \w scans'
_diffrn_radiation_monochromator graphite
_diffrn_radiation_source 'fine-focus sealed tube'
_diffrn_radiation_type MoK\a
_diffrn_radiation_wavelength 0.71073
_diffrn_reflns_av_R_equivalents 0.0571
_diffrn_reflns_av_sigmaI/netI 0.0603
_diffrn_reflns_limit_h_max 13
_diffrn_reflns_limit_h_min -14
_diffrn_reflns_limit_k_max 19
_diffrn_reflns_limit_k_min -19
_diffrn_reflns_limit_l_max 21
_diffrn_reflns_limit_l_min -21
_diffrn_reflns_number 45336
_diffrn_reflns_theta_full 25.00
_diffrn_reflns_theta_max 25.00
_diffrn_reflns_theta_min 1.27
_diffrn_standards_number 0
_exptl_absorpt_coefficient_mu 0.255
_exptl_absorpt_correction_T_max 0.9749
_exptl_absorpt_correction_T_min 0.9507
_exptl_absorpt_correction_type multi-scan
_exptl_absorpt_process_details SADABS
_exptl_crystal_colour colourless
_exptl_crystal_density_diffrn 1.372
_exptl_crystal_density_meas 1.371
_exptl_crystal_density_method 'not measured'
_exptl_crystal_description block
_exptl_crystal_F_000 1376
_exptl_crystal_size_max 0.20
_exptl_crystal_size_mid 0.15
_exptl_crystal_size_min 0.10
_refine_diff_density_max 0.440
_refine_diff_density_min -0.394
_refine_diff_density_rms 0.071
_refine_ls_extinction_method none
_refine_ls_goodness_of_fit_ref 1.052
_refine_ls_hydrogen_treatment mixed
_refine_ls_matrix_type full
_refine_ls_number_parameters 819
_refine_ls_number_reflns 11083
_refine_ls_number_restraints 2
_refine_ls_restrained_S_all 1.052
_refine_ls_R_factor_all 0.0830
_refine_ls_R_factor_gt 0.0455
_refine_ls_shift/su_max 0.001
_refine_ls_shift/su_mean 0.000
_refine_ls_structure_factor_coef Fsqd
_refine_ls_weighting_details 'calc w=1/[\s^2^(Fo^2^)+(0.0628P)^2^+0.9575P] where P=(Fo^2^+2Fc^2^)/3'
_refine_ls_weighting_scheme calc
_refine_ls_wR_factor_gt 0.1064
_refine_ls_wR_factor_ref 0.1351
_reflns_number_gt 7448
_reflns_number_total 11083
_reflns_threshold_expression >2\s(I)
_cod_data_source_file jo5004778_si_006.cif
_cod_data_source_block trip-1
_cod_depositor_comments
;
The following automatic conversions were performed:

'_symmetry_cell_setting' value 'Triclinic' changed to 'triclinic'
according to
/usr/data/users/saulius/crontab/automatic-downloads/rss-feeds/ACS/lib/dictionaries/cif_core.dic
dictionary named 'cif_core.dic' version 2.4.2 from 2011-04-26.

Automatic conversion script
Id: cif_fix_values 2281 2013-09-26 08:29:07Z andrius 

 Adding full bibliography for 4029436--4029440.cif.
;
_cod_original_sg_symbol_H-M 'P-1   '
_cod_database_code 4029438

loop_
_symmetry_equiv_pos_as_xyz
'x, y, z'
'-x, -y, -z'

loop_
_atom_site_label
_atom_site_type_symbol
_atom_site_fract_x
_atom_site_fract_y
_atom_site_fract_z
_atom_site_U_iso_or_equiv
_atom_site_adp_type
_atom_site_occupancy
_atom_site_symmetry_multiplicity
_atom_site_calc_flag
_atom_site_refinement_flags
H4A' H 0.458(2) 1.057(2) -0.431(2) 0.063(12) Uiso 1 1 d D
H4B' H -0.0256(16) 0.5727(19) 0.0795(19) 0.044(9) Uiso 1 1 d D
C6A C 0.8245(2) 1.04045(18) -0.40795(15) 0.0210(6) Uani 1 1 d .
H6A H 0.8041 0.9786 -0.4120 0.025 Uiso 1 1 calc R
C5A C 0.7156(2) 1.07165(17) -0.43911(15) 0.0186(6) Uani 1 1 d .
H5A H 0.7336 1.1366 -0.4281 0.022 Uiso 1 1 calc R
C4A C 0.6260(2) 1.06288(17) -0.39638(15) 0.0188(6) Uani 1 1 d .
H4A H 0.6078 0.9987 -0.4052 0.023 Uiso 1 1 calc R
C3A C 0.6814(2) 1.12666(18) -0.30430(15) 0.0187(6) Uani 1 1 d .
H3A H 0.6819 1.1906 -0.2973 0.022 Uiso 1 1 calc R
C2A C 0.8045(2) 1.11801(18) -0.26556(16) 0.0211(6) Uani 1 1 d .
H2A H 0.8377 1.1721 -0.2107 0.025 Uiso 1 1 calc R
C1A C 0.8890(2) 1.10380(18) -0.31945(16) 0.0217(6) Uani 1 1 d .
H1A H 0.9234 1.1630 -0.3148 0.026 Uiso 1 1 calc R
C7A C 0.9223(2) 1.0179(2) -0.24496(17) 0.0271(7) Uani 1 1 d .
C8A C 0.9889(3) 1.0587(2) -0.15342(17) 0.0332(7) Uani 1 1 d .
H8A1 H 0.9829 1.1242 -0.1265 0.040 Uiso 1 1 calc R
H8A2 H 1.0717 1.0531 -0.1482 0.040 Uiso 1 1 calc R
C9A C 0.9410(3) 1.0102(2) -0.10914(19) 0.0400(8) Uani 1 1 d .
H9A1 H 0.9890 1.0351 -0.0508 0.048 Uiso 1 1 calc R
H9A2 H 0.8609 1.0219 -0.1086 0.048 Uiso 1 1 calc R
C10A C 0.9408(3) 0.9081(2) -0.1522(2) 0.0469(9) Uani 1 1 d .
H10A H 0.9055 0.8781 -0.1243 0.056 Uiso 1 1 calc R
H10B H 1.0214 0.8959 -0.1480 0.056 Uiso 1 1 calc R
C11A C 0.8725(3) 0.8690(2) -0.2434(2) 0.0402(8) Uani 1 1 d .
H11A H 0.7902 0.8760 -0.2474 0.048 Uiso 1 1 calc R
H11B H 0.8763 0.8032 -0.2711 0.048 Uiso 1 1 calc R
C12A C 0.9196(3) 0.9163(2) -0.28831(18) 0.0336(7) Uani 1 1 d .
H12A H 0.9989 0.9033 -0.2901 0.040 Uiso 1 1 calc R
H12B H 0.8702 0.8920 -0.3463 0.040 Uiso 1 1 calc R
C13A C 0.7995(2) 0.99363(18) -0.54602(16) 0.0213(6) Uani 1 1 d .
C14A C 0.7919(2) 0.89113(18) -0.58868(17) 0.0267(6) Uani 1 1 d .
H14A H 0.7651 0.8646 -0.5551 0.032 Uiso 1 1 calc R
H14B H 0.8699 0.8757 -0.5921 0.032 Uiso 1 1 calc R
C15A C 0.7085(2) 0.84955(19) -0.67630(17) 0.0289(7) Uani 1 1 d .
H15A H 0.7080 0.7830 -0.7033 0.035 Uiso 1 1 calc R
H15B H 0.6290 0.8603 -0.6730 0.035 Uiso 1 1 calc R
C16A C 0.7462(2) 0.89204(19) -0.72770(17) 0.0287(7) Uani 1 1 d .
H16A H 0.6922 0.8647 -0.7844 0.034 Uiso 1 1 calc R
H16B H 0.8247 0.8795 -0.7325 0.034 Uiso 1 1 calc R
C17A C 0.7470(3) 0.99460(19) -0.68685(17) 0.0288(7) Uani 1 1 d .
H17A H 0.6673 1.0069 -0.6858 0.035 Uiso 1 1 calc R
H17B H 0.7736 1.0217 -0.7201 0.035 Uiso 1 1 calc R
C18A C 0.8267(2) 1.03882(18) -0.59814(15) 0.0227(6) Uani 1 1 d .
H18A H 0.9081 1.0353 -0.6001 0.027 Uiso 1 1 calc R
H18B H 0.8189 1.1039 -0.5714 0.027 Uiso 1 1 calc R
C19A C 0.5969(2) 1.18767(18) -0.19110(15) 0.0195(6) Uani 1 1 d .
C20A C 0.5349(2) 1.16902(18) -0.13736(15) 0.0195(6) Uani 1 1 d .
C21A C 0.4958(2) 1.24509(18) -0.08460(15) 0.0220(6) Uani 1 1 d .
H21A H 0.5177 1.3028 -0.0820 0.026 Uiso 1 1 calc R
C22A C 0.4268(2) 1.23896(18) -0.03661(16) 0.0237(6) Uani 1 1 d .
H22A H 0.4040 1.2923 -0.0003 0.028 Uiso 1 1 calc R
C23A C 0.3903(2) 1.15469(18) -0.04103(16) 0.0219(6) Uani 1 1 d .
C24A C 0.4332(2) 1.07651(18) -0.09070(15) 0.0204(6) Uani 1 1 d .
C25A C 0.5086(2) 1.08370(17) -0.13799(15) 0.0193(6) Uani 1 1 d .
C26A C 0.5544(2) 1.00250(19) -0.18282(17) 0.0257(6) Uani 1 1 d .
H26A H 0.6080 1.0056 -0.2125 0.031 Uiso 1 1 calc R
C27A C 0.5216(3) 0.92237(19) -0.18296(17) 0.0273(7) Uani 1 1 d .
H27A H 0.5536 0.8707 -0.2127 0.033 Uiso 1 1 calc R
C28A C 0.4407(2) 0.91251(18) -0.14009(17) 0.0241(6) Uani 1 1 d .
C29A C 0.3971(2) 0.99107(18) -0.09337(15) 0.0210(6) Uani 1 1 d .
C30A C 0.3181(2) 0.98346(19) -0.04886(16) 0.0236(6) Uani 1 1 d .
C31A C 0.2759(2) 1.0634(2) -0.00126(17) 0.0298(7) Uani 1 1 d .
H31A H 0.2221 1.0590 0.0279 0.036 Uiso 1 1 calc R
C32A C 0.3105(2) 1.14455(19) 0.00312(17) 0.0270(7) Uani 1 1 d .
H32A H 0.2818 1.1965 0.0361 0.032 Uiso 1 1 calc R
C33A C 0.2844(3) 0.8987(2) -0.05340(18) 0.0305(7) Uani 1 1 d .
H33A H 0.2312 0.8932 -0.0242 0.037 Uiso 1 1 calc R
C34A C 0.3266(3) 0.8227(2) -0.09936(19) 0.0352(7) Uani 1 1 d .
H34A H 0.3024 0.7655 -0.1016 0.042 Uiso 1 1 calc R
C35A C 0.4040(3) 0.8295(2) -0.14217(18) 0.0313(7) Uani 1 1 d .
H35A H 0.4329 0.7767 -0.1736 0.038 Uiso 1 1 calc R
O6A O 0.88537(15) 1.03303(13) -0.46747(10) 0.0244(4) Uani 1 1 d .
O5A O 0.68816(14) 1.01414(12) -0.52702(10) 0.0204(4) Uani 1 1 d .
O4A O 0.52419(15) 1.09509(12) -0.42397(11) 0.0237(4) Uani 1 1 d D
O3A O 0.60824(15) 1.11254(11) -0.25661(11) 0.0205(4) Uani 1 1 d .
O2A O 0.80497(15) 1.03648(12) -0.25449(11) 0.0231(4) Uani 1 1 d .
O1A O 0.97468(15) 1.06320(13) -0.28414(11) 0.0279(5) Uani 1 1 d .
O7A O 0.63190(17) 1.26335(13) -0.17966(12) 0.0308(5) Uani 1 1 d .
C36A C 0.0592(3) 0.6746(2) -0.0489(2) 0.0381(8) Uani 1 1 d .
H36A H 0.0469 0.6289 -0.0284 0.046 Uiso 1 1 calc R
H36B H 0.0762 0.6428 -0.1031 0.046 Uiso 1 1 calc R
Cl1 Cl -0.06837(7) 0.71983(6) -0.06378(6) 0.0527(3) Uani 1 1 d .
Cl2 Cl 0.17864(7) 0.75537(6) 0.02084(6) 0.0485(2) Uani 1 1 d .
C6B C 0.3064(2) 0.48370(18) 0.07259(15) 0.0199(6) Uani 1 1 d .
H6B H 0.2653 0.4277 0.0698 0.024 Uiso 1 1 calc R
C5B C 0.2193(2) 0.54091(17) 0.05415(14) 0.0176(6) Uani 1 1 d .
H5B H 0.2596 0.6027 0.0691 0.021 Uiso 1 1 calc R
C4B C 0.1328(2) 0.54894(17) 0.10346(15) 0.0178(6) Uani 1 1 d .
H4B H 0.0945 0.4871 0.0902 0.021 Uiso 1 1 calc R
C3B C 0.2014(2) 0.59798(17) 0.19528(15) 0.0172(6) Uani 1 1 d .
H3B H 0.2129 0.6646 0.2110 0.021 Uiso 1 1 calc R
C2B C 0.3215(2) 0.57297(17) 0.22277(16) 0.0188(6) Uani 1 1 d .
H2B H 0.3705 0.6266 0.2731 0.023 Uiso 1 1 calc R
C1B C 0.3898(2) 0.53698(19) 0.15757(16) 0.0224(6) Uani 1 1 d .
H1B H 0.4400 0.5881 0.1590 0.027 Uiso 1 1 calc R
C7B C 0.4138(2) 0.46130(19) 0.24177(17) 0.0250(6) Uani 1 1 d .
C8B C 0.5023(2) 0.5070(2) 0.32637(17) 0.0323(7) Uani 1 1 d .
H8B1 H 0.5141 0.5737 0.3452 0.039 Uiso 1 1 calc R
H8B2 H 0.5773 0.4857 0.3216 0.039 Uiso 1 1 calc R
C9B C 0.4630(3) 0.4861(3) 0.3902(2) 0.0561(11) Uani 1 1 d .
H9B1 H 0.5241 0.5141 0.4438 0.067 Uiso 1 1 calc R
H9B2 H 0.3922 0.5129 0.3992 0.067 Uiso 1 1 calc R
C10B C 0.4382(4) 0.3851(3) 0.3618(3) 0.0790(15) Uani 1 1 d .
H10C H 0.4091 0.3732 0.4031 0.095 Uiso 1 1 calc R
H10D H 0.5108 0.3591 0.3582 0.095 Uiso 1 1 calc R
C11B C 0.3480(3) 0.3385(3) 0.2766(3) 0.0696(14) Uani 1 1 d .
H11C H 0.3374 0.2718 0.2576 0.084 Uiso 1 1 calc R
H11D H 0.2727 0.3590 0.2819 0.084 Uiso 1 1 calc R
C12B C 0.3852(3) 0.3603(2) 0.2122(2) 0.0474(9) Uani 1 1 d .
H12C H 0.4540 0.3317 0.2006 0.057 Uiso 1 1 calc R
H12D H 0.3220 0.3344 0.1597 0.057 Uiso 1 1 calc R
C13B C 0.2733(2) 0.45710(18) -0.06520(16) 0.0215(6) Uani 1 1 d .
C14B C 0.2340(2) 0.36032(18) -0.13146(16) 0.0251(6) Uani 1 1 d .
H14C H 0.1876 0.3267 -0.1118 0.030 Uiso 1 1 calc R
H14D H 0.3029 0.3306 -0.1404 0.030 Uiso 1 1 calc R
C15B C 0.1616(2) 0.3542(2) -0.21418(17) 0.0283(7) Uani 1 1 d .
H15C H 0.1433 0.2900 -0.2566 0.034 Uiso 1 1 calc R
H15D H 0.0877 0.3768 -0.2075 0.034 Uiso 1 1 calc R
C16B C 0.2277(3) 0.4107(2) -0.24284(17) 0.0323(7) Uani 1 1 d .
H16C H 0.3009 0.3875 -0.2506 0.039 Uiso 1 1 calc R
H16D H 0.1809 0.4056 -0.2968 0.039 Uiso 1 1 calc R
C17B C 0.2542(3) 0.5096(2) -0.17863(17) 0.0303(7) Uani 1 1 d .
H17C H 0.1807 0.5335 -0.1732 0.036 Uiso 1 1 calc R
H17D H 0.2978 0.5459 -0.1975 0.036 Uiso 1 1 calc R
C18B C 0.3256(2) 0.52005(19) -0.09360(17) 0.0258(6) Uani 1 1 d .
H18C H 0.4047 0.5076 -0.0967 0.031 Uiso 1 1 calc R
H18D H 0.3323 0.5837 -0.0518 0.031 Uiso 1 1 calc R
C19B C 0.1524(2) 0.63848(18) 0.32339(16) 0.0197(6) Uani 1 1 d .
C20B C 0.0720(2) 0.61924(18) 0.36705(15) 0.0214(6) Uani 1 1 d .
C21B C 0.0475(2) 0.69579(19) 0.42876(16) 0.0256(6) Uani 1 1 d .
H21B H 0.0828 0.7544 0.4402 0.031 Uiso 1 1 calc R
C22B C -0.0262(2) 0.68887(19) 0.47347(16) 0.0263(7) Uani 1 1 d .
H22B H -0.0418 0.7425 0.5145 0.032 Uiso 1 1 calc R
C23B C -0.0785(2) 0.60399(19) 0.45941(16) 0.0238(6) Uani 1 1 d .
C24B C -0.0542(2) 0.52398(18) 0.39688(15) 0.0210(6) Uani 1 1 d .
C25B C 0.0220(2) 0.53146(18) 0.35043(16) 0.0203(6) Uani 1 1 d .
C26B C 0.0458(2) 0.44770(18) 0.28948(16) 0.0224(6) Uani 1 1 d .
H26B H 0.0982 0.4506 0.2589 0.027 Uiso 1 1 calc R
C27B C -0.0060(2) 0.36576(19) 0.27585(16) 0.0242(6) Uani 1 1 d .
H27B H 0.0109 0.3124 0.2353 0.029 Uiso 1 1 calc R
C28B C -0.0851(2) 0.35634(19) 0.32006(17) 0.0267(7) Uani 1 1 d .
C29B C -0.1082(2) 0.4366(2) 0.38145(17) 0.0253(6) Uani 1 1 d .
C30B C -0.1847(2) 0.4298(2) 0.42799(17) 0.0289(7) Uani 1 1 d .
C31B C -0.2049(2) 0.5115(2) 0.49019(19) 0.0339(8) Uani 1 1 d .
H31B H -0.2554 0.5076 0.5218 0.041 Uiso 1 1 calc R
C32B C -0.1542(3) 0.5940(2) 0.50518(17) 0.0322(7) Uani 1 1 d .
H32B H -0.1694 0.6469 0.5474 0.039 Uiso 1 1 calc R
C33B C -0.2360(3) 0.3433(2) 0.4111(2) 0.0385(8) Uani 1 1 d .
H33B H -0.2868 0.3379 0.4420 0.046 Uiso 1 1 calc R
C34B C -0.2143(3) 0.2657(2) 0.3506(2) 0.0391(8) Uani 1 1 d .
H34B H -0.2509 0.2078 0.3398 0.047 Uiso 1 1 calc R
C35B C -0.1397(3) 0.2715(2) 0.30536(19) 0.0331(7) Uani 1 1 d .
H35B H -0.1253 0.2175 0.2640 0.040 Uiso 1 1 calc R
O6B O 0.35845(15) 0.45955(13) 0.00595(10) 0.0258(4) Uani 1 1 d .
O5B O 0.17403(14) 0.49135(12) -0.03443(10) 0.0207(4) Uani 1 1 d .
O4B O 0.04816(15) 0.60185(12) 0.08713(11) 0.0224(4) Uani 1 1 d D
O3B O 0.12518(14) 0.58251(11) 0.24104(10) 0.0184(4) Uani 1 1 d .
O2B O 0.30808(15) 0.49826(12) 0.24271(11) 0.0212(4) Uani 1 1 d .
O1B O 0.45861(16) 0.48002(14) 0.18375(11) 0.0303(5) Uani 1 1 d .
O7B O 0.23191(16) 0.70119(13) 0.35752(11) 0.0290(5) Uani 1 1 d .
C36B C 0.5072(3) 0.2355(2) 0.4985(2) 0.0382(8) Uani 1 1 d .
H36C H 0.5337 0.2061 0.5353 0.046 Uiso 1 1 calc R
H36D H 0.5556 0.2960 0.5231 0.046 Uiso 1 1 calc R
Cl3 Cl 0.36194(8) 0.24927(7) 0.49303(6) 0.0575(3) Uani 1 1 d .
Cl4 Cl 0.52608(10) 0.16900(6) 0.40004(6) 0.0605(3) Uani 1 1 d .

loop_
_atom_site_aniso_label
_atom_site_aniso_U_11
_atom_site_aniso_U_22
_atom_site_aniso_U_33
_atom_site_aniso_U_23
_atom_site_aniso_U_13
_atom_site_aniso_U_12
C6A 0.0140(14) 0.0279(15) 0.0223(14) 0.0115(12) 0.0065(11) 0.0017(11)
C5A 0.0145(14) 0.0206(14) 0.0167(13) 0.0060(11) 0.0019(11) -0.0007(11)
C4A 0.0134(14) 0.0206(14) 0.0226(14) 0.0098(12) 0.0047(11) 0.0019(11)
C3A 0.0158(14) 0.0219(14) 0.0193(14) 0.0093(12) 0.0067(11) 0.0003(11)
C2A 0.0201(15) 0.0230(14) 0.0194(14) 0.0098(12) 0.0039(11) -0.0015(11)
C1A 0.0142(14) 0.0286(15) 0.0228(14) 0.0133(13) 0.0028(11) 0.0002(11)
C7A 0.0165(15) 0.0425(18) 0.0288(16) 0.0209(14) 0.0079(12) 0.0057(13)
C8A 0.0240(17) 0.048(2) 0.0298(16) 0.0207(15) 0.0046(13) 0.0074(14)
C9A 0.039(2) 0.059(2) 0.0335(18) 0.0314(17) 0.0087(15) 0.0123(16)
C10A 0.050(2) 0.062(2) 0.053(2) 0.043(2) 0.0218(18) 0.0258(18)
C11A 0.043(2) 0.0387(19) 0.052(2) 0.0292(17) 0.0173(17) 0.0151(15)
C12A 0.0286(18) 0.0419(19) 0.0336(17) 0.0193(15) 0.0078(14) 0.0136(14)
C13A 0.0106(14) 0.0283(15) 0.0213(14) 0.0086(12) 0.0022(11) 0.0020(11)
C14A 0.0234(16) 0.0262(16) 0.0315(16) 0.0115(13) 0.0111(13) 0.0063(12)
C15A 0.0189(15) 0.0240(15) 0.0333(17) 0.0013(13) 0.0103(13) 0.0022(12)
C16A 0.0194(15) 0.0351(17) 0.0198(14) 0.0025(13) 0.0028(12) 0.0030(13)
C17A 0.0265(17) 0.0354(17) 0.0224(15) 0.0121(14) 0.0048(13) 0.0029(13)
C18A 0.0203(15) 0.0262(15) 0.0189(14) 0.0079(12) 0.0054(12) -0.0004(12)
C19A 0.0123(14) 0.0246(15) 0.0192(14) 0.0088(12) 0.0020(11) 0.0019(11)
C20A 0.0125(14) 0.0270(15) 0.0179(13) 0.0100(12) 0.0020(11) 0.0020(11)
C21A 0.0179(15) 0.0248(15) 0.0196(14) 0.0077(12) 0.0027(12) 0.0014(11)
C22A 0.0221(15) 0.0248(15) 0.0187(14) 0.0047(12) 0.0047(12) 0.0049(12)
C23A 0.0161(14) 0.0309(16) 0.0184(14) 0.0111(12) 0.0033(11) 0.0071(12)
C24A 0.0169(14) 0.0276(15) 0.0154(13) 0.0098(12) 0.0016(11) 0.0031(11)
C25A 0.0152(14) 0.0264(15) 0.0168(13) 0.0102(12) 0.0037(11) 0.0059(11)
C26A 0.0251(16) 0.0322(16) 0.0257(15) 0.0160(13) 0.0105(13) 0.0096(13)
C27A 0.0340(18) 0.0277(16) 0.0264(15) 0.0145(13) 0.0129(13) 0.0157(13)
C28A 0.0239(16) 0.0276(15) 0.0246(15) 0.0153(13) 0.0050(12) 0.0102(12)
C29A 0.0170(14) 0.0288(15) 0.0179(13) 0.0120(12) 0.0028(11) 0.0048(12)
C30A 0.0175(15) 0.0328(16) 0.0226(14) 0.0156(13) 0.0028(12) 0.0039(12)
C31A 0.0227(16) 0.0457(19) 0.0263(15) 0.0190(15) 0.0098(13) 0.0074(14)
C32A 0.0255(16) 0.0311(17) 0.0254(15) 0.0117(13) 0.0101(13) 0.0083(13)
C33A 0.0267(17) 0.0377(18) 0.0319(17) 0.0200(15) 0.0076(13) 0.0044(14)
C34A 0.0328(19) 0.0359(18) 0.0452(19) 0.0266(16) 0.0091(15) 0.0036(14)
C35A 0.0334(18) 0.0312(17) 0.0346(17) 0.0177(14) 0.0115(14) 0.0103(14)
O6A 0.0127(10) 0.0410(12) 0.0186(10) 0.0126(9) 0.0042(8) 0.0027(8)
O5A 0.0115(9) 0.0277(10) 0.0176(9) 0.0062(8) 0.0035(8) 0.0031(8)
O4A 0.0136(10) 0.0289(11) 0.0265(10) 0.0115(9) 0.0034(8) 0.0037(8)
O3A 0.0163(10) 0.0233(10) 0.0232(10) 0.0101(8) 0.0087(8) 0.0003(8)
O2A 0.0158(10) 0.0321(11) 0.0281(10) 0.0193(9) 0.0065(8) 0.0034(8)
O1A 0.0142(10) 0.0463(12) 0.0279(10) 0.0219(10) 0.0039(8) 0.0043(9)
O7A 0.0369(12) 0.0233(11) 0.0305(11) 0.0073(9) 0.0161(10) -0.0024(9)
C36A 0.0322(19) 0.0334(18) 0.0400(18) 0.0136(15) -0.0012(15) 0.0086(14)
Cl1 0.0302(5) 0.0592(6) 0.0616(6) 0.0241(5) 0.0033(4) 0.0152(4)
Cl2 0.0312(5) 0.0556(5) 0.0623(6) 0.0389(5) -0.0029(4) -0.0109(4)
C6B 0.0147(14) 0.0274(15) 0.0192(14) 0.0098(12) 0.0075(11) 0.0072(11)
C5B 0.0142(14) 0.0223(14) 0.0137(13) 0.0072(11) 0.0008(11) 0.0010(11)
C4B 0.0123(14) 0.0196(14) 0.0199(14) 0.0084(12) 0.0022(11) 0.0042(11)
C3B 0.0143(14) 0.0200(13) 0.0194(13) 0.0094(12) 0.0070(11) 0.0026(11)
C2B 0.0142(14) 0.0237(14) 0.0188(13) 0.0098(12) 0.0044(11) 0.0015(11)
C1B 0.0154(14) 0.0300(15) 0.0215(14) 0.0110(13) 0.0043(11) 0.0078(12)
C7B 0.0173(15) 0.0341(16) 0.0265(15) 0.0154(13) 0.0065(12) 0.0092(12)
C8B 0.0198(16) 0.056(2) 0.0271(16) 0.0240(16) 0.0049(13) 0.0106(14)
C9B 0.041(2) 0.107(3) 0.049(2) 0.058(2) 0.0164(18) 0.022(2)
C10B 0.043(3) 0.135(4) 0.133(4) 0.118(4) 0.039(3) 0.041(3)
C11B 0.040(2) 0.054(2) 0.150(4) 0.073(3) 0.033(3) 0.0199(19)
C12B 0.0299(19) 0.0299(18) 0.076(3) 0.0179(18) 0.0123(18) 0.0140(15)
C13B 0.0137(14) 0.0338(16) 0.0190(14) 0.0123(13) 0.0055(11) 0.0108(12)
C14B 0.0190(15) 0.0285(16) 0.0256(15) 0.0091(13) 0.0068(12) 0.0081(12)
C15B 0.0191(15) 0.0359(17) 0.0224(15) 0.0060(13) 0.0044(12) 0.0122(13)
C16B 0.0259(17) 0.051(2) 0.0201(15) 0.0143(15) 0.0063(13) 0.0177(14)
C17B 0.0278(17) 0.0433(18) 0.0277(16) 0.0205(15) 0.0111(13) 0.0149(14)
C18B 0.0170(15) 0.0337(16) 0.0252(15) 0.0108(13) 0.0069(12) 0.0061(12)
C19B 0.0172(15) 0.0235(15) 0.0182(14) 0.0092(12) 0.0037(11) 0.0072(12)
C20B 0.0180(15) 0.0280(15) 0.0176(14) 0.0111(12) 0.0020(11) 0.0028(12)
C21B 0.0253(16) 0.0284(16) 0.0172(14) 0.0057(13) 0.0038(12) 0.0045(12)
C22B 0.0247(16) 0.0299(16) 0.0182(14) 0.0046(13) 0.0057(12) 0.0084(13)
C23B 0.0175(15) 0.0389(17) 0.0191(14) 0.0165(13) 0.0042(12) 0.0108(12)
C24B 0.0139(14) 0.0330(16) 0.0186(14) 0.0148(13) 0.0015(11) 0.0070(12)
C25B 0.0146(14) 0.0284(15) 0.0186(13) 0.0128(12) 0.0010(11) 0.0058(11)
C26B 0.0225(15) 0.0261(15) 0.0223(14) 0.0133(13) 0.0074(12) 0.0062(12)
C27B 0.0241(16) 0.0269(16) 0.0232(15) 0.0126(13) 0.0060(12) 0.0069(12)
C28B 0.0200(16) 0.0352(17) 0.0264(15) 0.0184(14) -0.0005(12) 0.0042(13)
C29B 0.0171(15) 0.0401(17) 0.0261(15) 0.0229(14) 0.0031(12) 0.0068(13)
C30B 0.0164(15) 0.0482(19) 0.0310(16) 0.0267(15) 0.0039(13) 0.0066(13)
C31B 0.0165(16) 0.066(2) 0.0341(17) 0.0335(17) 0.0098(13) 0.0128(15)
C32B 0.0262(17) 0.052(2) 0.0237(15) 0.0203(15) 0.0083(13) 0.0180(15)
C33B 0.0231(17) 0.062(2) 0.047(2) 0.0395(19) 0.0095(15) 0.0052(16)
C34B 0.0284(18) 0.047(2) 0.051(2) 0.0348(18) 0.0041(16) -0.0033(15)
C35B 0.0277(17) 0.0373(18) 0.0359(17) 0.0224(15) 0.0002(14) 0.0003(14)
O6B 0.0173(10) 0.0436(12) 0.0168(9) 0.0123(9) 0.0059(8) 0.0127(9)
O5B 0.0126(9) 0.0316(11) 0.0163(9) 0.0088(8) 0.0039(8) 0.0072(8)
O4B 0.0141(10) 0.0277(11) 0.0266(10) 0.0133(9) 0.0046(8) 0.0073(8)
O3B 0.0141(10) 0.0216(10) 0.0201(10) 0.0096(8) 0.0053(8) 0.0016(7)
O2B 0.0150(10) 0.0247(10) 0.0279(10) 0.0146(9) 0.0064(8) 0.0078(8)
O1B 0.0247(11) 0.0508(13) 0.0235(10) 0.0207(10) 0.0102(9) 0.0200(10)
O7B 0.0263(11) 0.0285(11) 0.0244(11) 0.0049(9) 0.0075(9) -0.0043(9)
C36B 0.0341(19) 0.0387(19) 0.0456(19) 0.0230(16) 0.0093(15) 0.0073(15)
Cl3 0.0388(5) 0.0718(7) 0.0764(7) 0.0436(6) 0.0198(5) 0.0168(5)
Cl4 0.0809(7) 0.0465(5) 0.0641(6) 0.0226(5) 0.0414(6) 0.0112(5)

loop_
_atom_type_symbol
_atom_type_description
_atom_type_scat_dispersion_real
_atom_type_scat_dispersion_imag
_atom_type_scat_source
C C 0.0033 0.0016 'International Tables Vol C Tables 4.2.6.8 and 6.1.1.4'
H H 0.0000 0.0000 'International Tables Vol C Tables 4.2.6.8 and 6.1.1.4'
O O 0.0106 0.0060 'International Tables Vol C Tables 4.2.6.8 and 6.1.1.4'
Cl Cl 0.1484 0.1585 'International Tables Vol C Tables 4.2.6.8 and 6.1.1.4'

loop_
_geom_angle_atom_site_label_1
_geom_angle_atom_site_label_2
_geom_angle_atom_site_label_3
_geom_angle
O6A C6A C5A 101.9(2)
O6A C6A C1A 114.7(2)
C5A C6A C1A 112.9(2)
O6A C6A H6A 109.0
C5A C6A H6A 109.0
C1A C6A H6A 109.0
O5A C5A C6A 101.19(19)
O5A C5A C4A 116.3(2)
C6A C5A C4A 110.4(2)
O5A C5A H5A 109.5
C6A C5A H5A 109.5
C4A C5A H5A 109.5
O4A C4A C5A 110.4(2)
O4A C4A C3A 108.1(2)
C5A C4A C3A 104.5(2)
O4A C4A H4A 111.2
C5A C4A H4A 111.2
C3A C4A H4A 111.2
O3A C3A C2A 107.5(2)
O3A C3A C4A 108.27(19)
C2A C3A C4A 117.6(2)
O3A C3A H3A 107.7
C2A C3A H3A 107.7
C4A C3A H3A 107.7
O2A C2A C3A 110.5(2)
O2A C2A C1A 100.8(2)
C3A C2A C1A 116.0(2)
O2A C2A H2A 109.7
C3A C2A H2A 109.7
C1A C2A H2A 109.7
O1A C1A C6A 112.1(2)
O1A C1A C2A 102.2(2)
C6A C1A C2A 108.3(2)
O1A C1A H1A 111.3
C6A C1A H1A 111.3
C2A C1A H1A 111.3
O2A C7A O1A 105.7(2)
O2A C7A C12A 108.8(2)
O1A C7A C12A 110.9(2)
O2A C7A C8A 110.6(2)
O1A C7A C8A 108.4(2)
C12A C7A C8A 112.2(2)
C7A C8A C9A 110.9(2)
C7A C8A H8A1 109.5
C9A C8A H8A1 109.5
C7A C8A H8A2 109.5
C9A C8A H8A2 109.5
H8A1 C8A H8A2 108.0
C10A C9A C8A 111.2(3)
C10A C9A H9A1 109.4
C8A C9A H9A1 109.4
C10A C9A H9A2 109.4
C8A C9A H9A2 109.4
H9A1 C9A H9A2 108.0
C9A C10A C11A 110.4(3)
C9A C10A H10A 109.6
C11A C10A H10A 109.6
C9A C10A H10B 109.6
C11A C10A H10B 109.6
H10A C10A H10B 108.1
C10A C11A C12A 111.7(3)
C10A C11A H11A 109.3
C12A C11A H11A 109.3
C10A C11A H11B 109.3
C12A C11A H11B 109.3
H11A C11A H11B 107.9
C7A C12A C11A 111.1(2)
C7A C12A H12A 109.4
C11A C12A H12A 109.4
C7A C12A H12B 109.4
C11A C12A H12B 109.4
H12A C12A H12B 108.0
O6A C13A O5A 105.61(18)
O6A C13A C14A 111.4(2)
O5A C13A C14A 108.0(2)
O6A C13A C18A 108.4(2)
O5A C13A C18A 110.6(2)
C14A C13A C18A 112.7(2)
C13A C14A C15A 111.6(2)
C13A C14A H14A 109.3
C15A C14A H14A 109.3
C13A C14A H14B 109.3
C15A C14A H14B 109.3
H14A C14A H14B 108.0
C16A C15A C14A 109.9(2)
C16A C15A H15A 109.7
C14A C15A H15A 109.7
C16A C15A H15B 109.7
C14A C15A H15B 109.7
H15A C15A H15B 108.2
C15A C16A C17A 110.2(2)
C15A C16A H16A 109.6
C17A C16A H16A 109.6
C15A C16A H16B 109.6
C17A C16A H16B 109.6
H16A C16A H16B 108.1
C16A C17A C18A 111.1(2)
C16A C17A H17A 109.4
C18A C17A H17A 109.4
C16A C17A H17B 109.4
C18A C17A H17B 109.4
H17A C17A H17B 108.0
C13A C18A C17A 112.4(2)
C13A C18A H18A 109.1
C17A C18A H18A 109.1
C13A C18A H18B 109.1
C17A C18A H18B 109.1
H18A C18A H18B 107.9
O7A C19A O3A 121.9(2)
O7A C19A C20A 123.4(2)
O3A C19A C20A 114.7(2)
C21A C20A C25A 119.3(2)
C21A C20A C19A 114.0(2)
C25A C20A C19A 126.6(2)
C22A C21A C20A 122.2(3)
C22A C21A H21A 118.9
C20A C21A H21A 118.9
C21A C22A C23A 120.2(2)
C21A C22A H22A 119.9
C23A C22A H22A 119.9
C22A C23A C24A 119.1(2)
C22A C23A C32A 121.7(2)
C24A C23A C32A 119.2(2)
C29A C24A C23A 118.5(2)
C29A C24A C25A 120.9(2)
C23A C24A C25A 120.5(2)
C20A C25A C24A 118.3(2)
C20A C25A C26A 124.5(2)
C24A C25A C26A 117.2(2)
C27A C26A C25A 121.0(3)
C27A C26A H26A 119.5
C25A C26A H26A 119.5
C26A C27A C28A 122.6(3)
C26A C27A H27A 118.7
C28A C27A H27A 118.7
C35A C28A C29A 119.2(3)
C35A C28A C27A 122.8(3)
C29A C28A C27A 118.0(2)
C28A C29A C30A 119.2(2)
C28A C29A C24A 120.1(2)
C30A C29A C24A 120.8(2)
C33A C30A C29A 119.1(3)
C33A C30A C31A 122.4(3)
C29A C30A C31A 118.5(2)
C32A C31A C30A 121.5(3)
C32A C31A H31A 119.3
C30A C31A H31A 119.3
C31A C32A C23A 121.4(3)
C31A C32A H32A 119.3
C23A C32A H32A 119.3
C34A C33A C30A 121.4(3)
C34A C33A H33A 119.3
C30A C33A H33A 119.3
C33A C34A C35A 120.0(3)
C33A C34A H34A 120.0
C35A C34A H34A 120.0
C34A C35A C28A 121.1(3)
C34A C35A H35A 119.4
C28A C35A H35A 119.4
C6A O6A C13A 105.32(18)
C5A O5A C13A 106.44(17)
C4A O4A H4A' 110(2)
C19A O3A C3A 116.45(19)
C2A O2A C7A 106.52(19)
C1A O1A C7A 108.54(19)
Cl2 C36A Cl1 113.89(17)
Cl2 C36A H36A 108.8
Cl1 C36A H36A 108.8
Cl2 C36A H36B 108.8
Cl1 C36A H36B 108.8
H36A C36A H36B 107.7
O6B C6B C1B 114.3(2)
O6B C6B C5B 102.75(19)
C1B C6B C5B 110.4(2)
O6B C6B H6B 109.7
C1B C6B H6B 109.7
C5B C6B H6B 109.7
O5B C5B C4B 115.6(2)
O5B C5B C6B 101.56(19)
C4B C5B C6B 109.3(2)
O5B C5B H5B 110.0
C4B C5B H5B 110.0
C6B C5B H5B 110.0
O4B C4B C5B 111.0(2)
O4B C4B C3B 108.78(19)
C5B C4B C3B 106.4(2)
O4B C4B H4B 110.2
C5B C4B H4B 110.2
C3B C4B H4B 110.2
O3B C3B C4B 105.60(19)
O3B C3B C2B 109.87(19)
C4B C3B C2B 118.7(2)
O3B C3B H3B 107.4
C4B C3B H3B 107.4
C2B C3B H3B 107.4
O2B C2B C1B 101.9(2)
O2B C2B C3B 109.7(2)
C1B C2B C3B 117.3(2)
O2B C2B H2B 109.2
C1B C2B H2B 109.2
C3B C2B H2B 109.2
O1B C1B C6B 111.8(2)
O1B C1B C2B 102.9(2)
C6B C1B C2B 109.4(2)
O1B C1B H1B 110.8
C6B C1B H1B 110.8
C2B C1B H1B 110.8
O2B C7B O1B 105.9(2)
O2B C7B C12B 108.0(2)
O1B C7B C12B 110.5(2)
O2B C7B C8B 111.7(2)
O1B C7B C8B 108.5(2)
C12B C7B C8B 112.1(3)
C7B C8B C9B 111.3(3)
C7B C8B H8B1 109.4
C9B C8B H8B1 109.4
C7B C8B H8B2 109.4
C9B C8B H8B2 109.4
H8B1 C8B H8B2 108.0
C10B C9B C8B 111.0(3)
C10B C9B H9B1 109.4
C8B C9B H9B1 109.4
C10B C9B H9B2 109.4
C8B C9B H9B2 109.4
H9B1 C9B H9B2 108.0
C9B C10B C11B 111.0(3)
C9B C10B H10C 109.4
C11B C10B H10C 109.4
C9B C10B H10D 109.4
C11B C10B H10D 109.4
H10C C10B H10D 108.0
C12B C11B C10B 111.4(3)
C12B C11B H11C 109.3
C10B C11B H11C 109.3
C12B C11B H11D 109.3
C10B C11B H11D 109.3
H11C C11B H11D 108.0
C7B C12B C11B 111.5(3)
C7B C12B H12C 109.3
C11B C12B H12C 109.3
C7B C12B H12D 109.3
C11B C12B H12D 109.3
H12C C12B H12D 108.0
O6B C13B O5B 105.43(18)
O6B C13B C14B 110.1(2)
O5B C13B C14B 108.4(2)
O6B C13B C18B 107.9(2)
O5B C13B C18B 110.5(2)
C14B C13B C18B 114.1(2)
C13B C14B C15B 112.7(2)
C13B C14B H14C 109.0
C15B C14B H14C 109.0
C13B C14B H14D 109.0
C15B C14B H14D 109.0
H14C C14B H14D 107.8
C16B C15B C14B 110.2(2)
C16B C15B H15C 109.6
C14B C15B H15C 109.6
C16B C15B H15D 109.6
C14B C15B H15D 109.6
H15C C15B H15D 108.1
C17B C16B C15B 109.8(2)
C17B C16B H16C 109.7
C15B C16B H16C 109.7
C17B C16B H16D 109.7
C15B C16B H16D 109.7
H16C C16B H16D 108.2
C16B C17B C18B 111.2(2)
C16B C17B H17C 109.4
C18B C17B H17C 109.4
C16B C17B H17D 109.4
C18B C17B H17D 109.4
H17C C17B H17D 108.0
C13B C18B C17B 113.1(2)
C13B C18B H18C 109.0
C17B C18B H18C 109.0
C13B C18B H18D 109.0
C17B C18B H18D 109.0
H18C C18B H18D 107.8
O7B C19B O3B 122.5(2)
O7B C19B C20B 123.2(2)
O3B C19B C20B 114.2(2)
C21B C20B C25B 119.8(2)
C21B C20B C19B 115.2(2)
C25B C20B C19B 125.0(2)
C22B C21B C20B 121.9(3)
C22B C21B H21B 119.1
C20B C21B H21B 119.1
C21B C22B C23B 120.8(3)
C21B C22B H22B 119.6
C23B C22B H22B 119.6
C22B C23B C32B 122.4(3)
C22B C23B C24B 118.6(2)
C32B C23B C24B 118.9(3)
C25B C24B C29B 120.5(2)
C25B C24B C23B 120.4(2)
C29B C24B C23B 119.1(2)
C20B C25B C24B 118.5(2)
C20B C25B C26B 123.7(2)
C24B C25B C26B 117.8(2)
C27B C26B C25B 120.8(3)
C27B C26B H26B 119.6
C25B C26B H26B 119.6
C26B C27B C28B 122.6(3)
C26B C27B H27B 118.7
C28B C27B H27B 118.7
C35B C28B C29B 119.2(3)
C35B C28B C27B 122.6(3)
C29B C28B C27B 118.2(2)
C28B C29B C30B 119.8(3)
C28B C29B C24B 120.1(2)
C30B C29B C24B 120.1(3)
C33B C30B C29B 118.5(3)
C33B C30B C31B 122.8(3)
C29B C30B C31B 118.6(3)
C32B C31B C30B 121.6(3)
C32B C31B H31B 119.2
C30B C31B H31B 119.2
C31B C32B C23B 121.6(3)
C31B C32B H32B 119.2
C23B C32B H32B 119.2
C34B C33B C30B 121.3(3)
C34B C33B H33B 119.4
C30B C33B H33B 119.4
C33B C34B C35B 120.6(3)
C33B C34B H34B 119.7
C35B C34B H34B 119.7
C34B C35B C28B 120.6(3)
C34B C35B H35B 119.7
C28B C35B H35B 119.7
C6B O6B C13B 107.80(18)
C5B O5B C13B 105.50(17)
C4B O4B H4B' 109.1(19)
C19B O3B C3B 116.51(19)
C7B O2B C2B 106.08(18)
C1B O1B C7B 109.42(19)
Cl3 C36B Cl4 111.84(18)
Cl3 C36B H36C 109.2
Cl4 C36B H36C 109.2
Cl3 C36B H36D 109.2
Cl4 C36B H36D 109.2
H36C C36B H36D 107.9

loop_
_geom_bond_atom_site_label_1
_geom_bond_atom_site_label_2
_geom_bond_distance
C6A O6A 1.422(3)
C6A C5A 1.502(4)
C6A C1A 1.505(4)
C6A H6A 1.0000
C5A O5A 1.438(3)
C5A C4A 1.509(3)
C5A H5A 1.0000
C4A O4A 1.422(3)
C4A C3A 1.531(3)
C4A H4A 1.0000
C3A O3A 1.453(3)
C3A C2A 1.526(4)
C3A H3A 1.0000
C2A O2A 1.434(3)
C2A C1A 1.538(4)
C2A H2A 1.0000
C1A O1A 1.427(3)
C1A H1A 1.0000
C7A O2A 1.441(3)
C7A O1A 1.446(3)
C7A C12A 1.510(4)
C7A C8A 1.522(4)
C8A C9A 1.533(4)
C8A H8A1 0.9900
C8A H8A2 0.9900
C9A C10A 1.523(5)
C9A H9A1 0.9900
C9A H9A2 0.9900
C10A C11A 1.523(5)
C10A H10A 0.9900
C10A H10B 0.9900
C11A C12A 1.524(4)
C11A H11A 0.9900
C11A H11B 0.9900
C12A H12A 0.9900
C12A H12B 0.9900
C13A O6A 1.430(3)
C13A O5A 1.477(3)
C13A C14A 1.515(4)
C13A C18A 1.517(4)
C14A C15A 1.531(4)
C14A H14A 0.9900
C14A H14B 0.9900
C15A C16A 1.520(4)
C15A H15A 0.9900
C15A H15B 0.9900
C16A C17A 1.526(4)
C16A H16A 0.9900
C16A H16B 0.9900
C17A C18A 1.529(4)
C17A H17A 0.9900
C17A H17B 0.9900
C18A H18A 0.9900
C18A H18B 0.9900
C19A O7A 1.207(3)
C19A O3A 1.355(3)
C19A C20A 1.486(4)
C20A C21A 1.402(4)
C20A C25A 1.415(4)
C21A C22A 1.373(4)
C21A H21A 0.9500
C22A C23A 1.395(4)
C22A H22A 0.9500
C23A C24A 1.427(4)
C23A C32A 1.439(4)
C24A C29A 1.426(4)
C24A C25A 1.428(4)
C25A C26A 1.451(4)
C26A C27A 1.354(4)
C26A H26A 0.9500
C27A C28A 1.430(4)
C27A H27A 0.9500
C28A C35A 1.395(4)
C28A C29A 1.418(4)
C29A C30A 1.424(4)
C30A C33A 1.394(4)
C30A C31A 1.429(4)
C31A C32A 1.340(4)
C31A H31A 0.9500
C32A H32A 0.9500
C33A C34A 1.376(4)
C33A H33A 0.9500
C34A C35A 1.381(4)
C34A H34A 0.9500
C35A H35A 0.9500
O4A H4A' 0.945(14)
C36A Cl2 1.739(3)
C36A Cl1 1.745(3)
C36A H36A 0.9900
C36A H36B 0.9900
C6B O6B 1.423(3)
C6B C1B 1.507(4)
C6B C5B 1.508(4)
C6B H6B 1.0000
C5B O5B 1.435(3)
C5B C4B 1.507(3)
C5B H5B 1.0000
C4B O4B 1.424(3)
C4B C3B 1.531(3)
C4B H4B 1.0000
C3B O3B 1.461(3)
C3B C2B 1.546(3)
C3B H3B 1.0000
C2B O2B 1.431(3)
C2B C1B 1.539(3)
C2B H2B 1.0000
C1B O1B 1.430(3)
C1B H1B 1.0000
C7B O2B 1.431(3)
C7B O1B 1.434(3)
C7B C12B 1.505(4)
C7B C8B 1.519(4)
C8B C9B 1.519(4)
C8B H8B1 0.9900
C8B H8B2 0.9900
C9B C10B 1.505(6)
C9B H9B1 0.9900
C9B H9B2 0.9900
C10B C11B 1.536(6)
C10B H10C 0.9900
C10B H10D 0.9900
C11B C12B 1.526(5)
C11B H11C 0.9900
C11B H11D 0.9900
C12B H12C 0.9900
C12B H12D 0.9900
C13B O6B 1.448(3)
C13B O5B 1.470(3)
C13B C14B 1.509(4)
C13B C18B 1.511(4)
C14B C15B 1.529(4)
C14B H14C 0.9900
C14B H14D 0.9900
C15B C16B 1.519(4)
C15B H15C 0.9900
C15B H15D 0.9900
C16B C17B 1.519(4)
C16B H16C 0.9900
C16B H16D 0.9900
C17B C18B 1.536(4)
C17B H17C 0.9900
C17B H17D 0.9900
C18B H18C 0.9900
C18B H18D 0.9900
C19B O7B 1.209(3)
C19B O3B 1.352(3)
C19B C20B 1.493(4)
C20B C21B 1.395(4)
C20B C25B 1.413(4)
C21B C22B 1.372(4)
C21B H21B 0.9500
C22B C23B 1.395(4)
C22B H22B 0.9500
C23B C32B 1.423(4)
C23B C24B 1.433(4)
C24B C25B 1.425(4)
C24B C29B 1.431(4)
C25B C26B 1.455(4)
C26B C27B 1.352(4)
C26B H26B 0.9500
C27B C28B 1.429(4)
C27B H27B 0.9500
C28B C35B 1.401(4)
C28B C29B 1.420(4)
C29B C30B 1.425(4)
C30B C33B 1.399(4)
C30B C31B 1.427(4)
C31B C32B 1.349(4)
C31B H31B 0.9500
C32B H32B 0.9500
C33B C34B 1.380(5)
C33B H33B 0.9500
C34B C35B 1.383(4)
C34B H34B 0.9500
C35B H35B 0.9500
O4B H4B' 0.940(14)
C36B Cl3 1.755(3)
C36B Cl4 1.756(3)
C36B H36C 0.9900
C36B H36D 0.9900

loop_
_geom_hbond_atom_site_label_D
_geom_hbond_atom_site_label_H
_geom_hbond_atom_site_label_A
_geom_hbond_distance_DH
_geom_hbond_distance_HA
_geom_hbond_distance_DA
_geom_hbond_angle_DHA
_geom_hbond_site_symmetry_A
O4B H4B' O5B 0.940(14) 1.844(17) 2.760(3) 164(3) 2_565

loop_
_geom_torsion_atom_site_label_1
_geom_torsion_atom_site_label_2
_geom_torsion_atom_site_label_3
_geom_torsion_atom_site_label_4
_geom_torsion
O6A C6A C5A O5A 43.0(2)
C1A C6A C5A O5A 166.6(2)
O6A C6A C5A C4A 166.74(19)
C1A C6A C5A C4A -69.7(3)
O5A C5A C4A O4A -67.3(3)
C6A C5A C4A O4A 178.2(2)
O5A C5A C4A C3A 176.6(2)
C6A C5A C4A C3A 62.1(3)
O4A C4A C3A O3A 70.6(2)
C5A C4A C3A O3A -171.70(19)
O4A C4A C3A C2A -167.4(2)
C5A C4A C3A C2A -49.7(3)
O3A C3A C2A O2A 49.6(3)
C4A C3A C2A O2A -72.8(3)
O3A C3A C2A C1A 163.5(2)
C4A C3A C2A C1A 41.1(3)
O6A C6A C1A O1A -78.3(3)
C5A C6A C1A O1A 165.5(2)
O6A C6A C1A C2A 169.7(2)
C5A C6A C1A C2A 53.5(3)
O2A C2A C1A O1A -38.5(2)
C3A C2A C1A O1A -157.8(2)
O2A C2A C1A C6A 80.0(2)
C3A C2A C1A C6A -39.3(3)
O2A C7A C8A C9A 67.3(3)
O1A C7A C8A C9A -177.3(2)
C12A C7A C8A C9A -54.5(3)
C7A C8A C9A C10A 55.2(3)
C8A C9A C10A C11A -56.2(4)
C9A C10A C11A C12A 56.4(4)
O2A C7A C12A C11A -68.3(3)
O1A C7A C12A C11A 175.9(2)
C8A C7A C12A C11A 54.5(3)
C10A C11A C12A C7A -55.4(3)
O6A C13A C14A C15A -174.5(2)
O5A C13A C14A C15A 70.0(3)
C18A C13A C14A C15A -52.4(3)
C13A C14A C15A C16A 57.0(3)
C14A C15A C16A C17A -59.5(3)
C15A C16A C17A C18A 57.6(3)
O6A C13A C18A C17A 174.1(2)
O5A C13A C18A C17A -70.6(3)
C14A C13A C18A C17A 50.3(3)
C16A C17A C18A C13A -52.8(3)
O7A C19A C20A C21A 14.4(4)
O3A C19A C20A C21A -163.4(2)
O7A C19A C20A C25A -168.6(3)
O3A C19A C20A C25A 13.5(4)
C25A C20A C21A C22A -3.8(4)
C19A C20A C21A C22A 173.3(2)
C20A C21A C22A C23A -1.9(4)
C21A C22A C23A C24A 5.1(4)
C21A C22A C23A C32A -174.8(2)
C22A C23A C24A C29A 178.8(2)
C32A C23A C24A C29A -1.3(4)
C22A C23A C24A C25A -2.6(4)
C32A C23A C24A C25A 177.3(2)
C21A C20A C25A C24A 6.1(4)
C19A C20A C25A C24A -170.6(2)
C21A C20A C25A C26A -173.1(2)
C19A C20A C25A C26A 10.2(4)
C29A C24A C25A C20A 175.6(2)
C23A C24A C25A C20A -3.0(4)
C29A C24A C25A C26A -5.1(4)
C23A C24A C25A C26A 176.3(2)
C20A C25A C26A C27A -177.4(3)
C24A C25A C26A C27A 3.4(4)
C25A C26A C27A C28A 0.4(4)
C26A C27A C28A C35A 178.0(3)
C26A C27A C28A C29A -2.4(4)
C35A C28A C29A C30A 0.8(4)
C27A C28A C29A C30A -178.8(2)
C35A C28A C29A C24A -179.8(2)
C27A C28A C29A C24A 0.5(4)
C23A C24A C29A C28A -178.1(2)
C25A C24A C29A C28A 3.3(4)
C23A C24A C29A C30A 1.3(4)
C25A C24A C29A C30A -177.4(2)
C28A C29A C30A C33A -0.9(4)
C24A C29A C30A C33A 179.7(3)
C28A C29A C30A C31A 179.3(2)
C24A C29A C30A C31A -0.1(4)
C33A C30A C31A C32A 179.2(3)
C29A C30A C31A C32A -1.1(4)
C30A C31A C32A C23A 1.0(4)
C22A C23A C32A C31A -179.9(3)
C24A C23A C32A C31A 0.2(4)
C29A C30A C33A C34A 0.5(4)
C31A C30A C33A C34A -179.7(3)
C30A C33A C34A C35A 0.1(5)
C33A C34A C35A C28A -0.2(5)
C29A C28A C35A C34A -0.2(4)
C27A C28A C35A C34A 179.4(3)
C5A C6A O6A C13A -40.9(2)
C1A C6A O6A C13A -163.2(2)
O5A C13A O6A C6A 22.8(2)
C14A C13A O6A C6A -94.2(2)
C18A C13A O6A C6A 141.3(2)
C6A C5A O5A C13A -29.1(2)
C4A C5A O5A C13A -148.7(2)
O6A C13A O5A C5A 5.2(2)
C14A C13A O5A C5A 124.5(2)
C18A C13A O5A C5A -111.8(2)
O7A C19A O3A C3A 10.0(3)
C20A C19A O3A C3A -172.1(2)
C2A C3A O3A C19A 90.1(2)
C4A C3A O3A C19A -141.9(2)
C3A C2A O2A C7A 161.2(2)
C1A C2A O2A C7A 38.0(2)
O1A C7A O2A C2A -23.4(3)
C12A C7A O2A C2A -142.5(2)
C8A C7A O2A C2A 93.7(2)
C6A C1A O1A C7A -90.3(2)
C2A C1A O1A C7A 25.4(3)
O2A C7A O1A C1A -2.7(3)
C12A C7A O1A C1A 115.1(2)
C8A C7A O1A C1A -121.3(2)
O6B C6B C5B O5B 40.6(2)
C1B C6B C5B O5B 162.9(2)
O6B C6B C5B C4B 163.3(2)
C1B C6B C5B C4B -74.5(3)
O5B C5B C4B O4B -65.6(3)
C6B C5B C4B O4B -179.42(19)
O5B C5B C4B C3B 176.2(2)
C6B C5B C4B C3B 62.4(3)
O4B C4B C3B O3B 76.0(2)
C5B C4B C3B O3B -164.31(19)
O4B C4B C3B C2B -160.2(2)
C5B C4B C3B C2B -40.6(3)
O3B C3B C2B O2B 33.7(3)
C4B C3B C2B O2B -87.9(3)
O3B C3B C2B C1B 149.2(2)
C4B C3B C2B C1B 27.6(3)
O6B C6B C1B O1B -76.3(3)
C5B C6B C1B O1B 168.5(2)
O6B C6B C1B C2B 170.4(2)
C5B C6B C1B C2B 55.2(3)
O2B C2B C1B O1B -32.0(2)
C3B C2B C1B O1B -151.7(2)
O2B C2B C1B C6B 87.0(2)
C3B C2B C1B C6B -32.7(3)
O2B C7B C8B C9B 66.5(3)
O1B C7B C8B C9B -177.2(3)
C12B C7B C8B C9B -54.9(3)
C7B C8B C9B C10B 56.2(4)
C8B C9B C10B C11B -56.3(4)
C9B C10B C11B C12B 55.1(4)
O2B C7B C12B C11B -69.9(3)
O1B C7B C12B C11B 174.7(3)
C8B C7B C12B C11B 53.5(3)
C10B C11B C12B C7B -53.5(4)
O6B C13B C14B C15B -169.3(2)
O5B C13B C14B C15B 75.8(3)
C18B C13B C14B C15B -47.8(3)
C13B C14B C15B C16B 54.9(3)
C14B C15B C16B C17B -60.3(3)
C15B C16B C17B C18B 58.6(3)
O6B C13B C18B C17B 168.6(2)
O5B C13B C18B C17B -76.6(3)
C14B C13B C18B C17B 45.8(3)
C16B C17B C18B C13B -51.2(3)
O7B C19B C20B C21B 34.6(4)
O3B C19B C20B C21B -142.1(2)
O7B C19B C20B C25B -144.9(3)
O3B C19B C20B C25B 38.4(3)
C25B C20B C21B C22B -1.3(4)
C19B C20B C21B C22B 179.1(2)
C20B C21B C22B C23B 0.9(4)
C21B C22B C23B C32B 179.2(3)
C21B C22B C23B C24B -0.4(4)
C22B C23B C24B C25B 0.2(4)
C32B C23B C24B C25B -179.4(2)
C22B C23B C24B C29B -179.5(2)
C32B C23B C24B C29B 0.9(4)
C21B C20B C25B C24B 1.1(4)
C19B C20B C25B C24B -179.4(2)
C21B C20B C25B C26B -177.7(2)
C19B C20B C25B C26B 1.9(4)
C29B C24B C25B C20B 179.1(2)
C23B C24B C25B C20B -0.5(4)
C29B C24B C25B C26B -2.1(4)
C23B C24B C25B C26B 178.3(2)
C20B C25B C26B C27B -179.2(2)
C24B C25B C26B C27B 2.0(4)
C25B C26B C27B C28B -0.5(4)
C26B C27B C28B C35B 179.3(3)
C26B C27B C28B C29B -1.0(4)
C35B C28B C29B C30B 1.0(4)
C27B C28B C29B C30B -178.7(2)
C35B C28B C29B C24B -179.4(2)
C27B C28B C29B C24B 0.9(4)
C25B C24B C29B C28B 0.7(4)
C23B C24B C29B C28B -179.7(2)
C25B C24B C29B C30B -179.7(2)
C23B C24B C29B C30B -0.1(4)
C28B C29B C30B C33B -0.5(4)
C24B C29B C30B C33B 179.9(3)
C28B C29B C30B C31B 179.0(2)
C24B C29B C30B C31B -0.6(4)
C33B C30B C31B C32B 179.9(3)
C29B C30B C31B C32B 0.5(4)
C30B C31B C32B C23B 0.4(4)
C22B C23B C32B C31B 179.3(3)
C24B C23B C32B C31B -1.1(4)
C29B C30B C33B C34B -0.4(4)
C31B C30B C33B C34B -179.9(3)
C30B C33B C34B C35B 0.7(5)
C33B C34B C35B C28B -0.2(4)
C29B C28B C35B C34B -0.7(4)
C27B C28B C35B C34B 179.0(3)
C1B C6B O6B C13B -148.6(2)
C5B C6B O6B C13B -28.9(3)
O5B C13B O6B C6B 6.5(3)
C14B C13B O6B C6B -110.3(2)
C18B C13B O6B C6B 124.6(2)
C4B C5B O5B C13B -155.1(2)
C6B C5B O5B C13B -36.9(2)
O6B C13B O5B C5B 20.0(2)
C14B C13B O5B C5B 137.9(2)
C18B C13B O5B C5B -96.3(2)
O7B C19B O3B C3B 3.6(3)
C20B C19B O3B C3B -179.7(2)
C4B C3B O3B C19B -162.5(2)
C2B C3B O3B C19B 68.3(3)
O1B C7B O2B C2B -28.7(2)
C12B C7B O2B C2B -147.1(2)
C8B C7B O2B C2B 89.2(3)
C1B C2B O2B C7B 37.3(2)
C3B C2B O2B C7B 162.3(2)
C6B C1B O1B C7B -101.9(2)
C2B C1B O1B C7B 15.4(3)
O2B C7B O1B C1B 7.0(3)
C12B C7B O1B C1B 123.7(2)
C8B C7B O1B C1B -113.0(2)
